data_2237458
loop_
_publ_author_name
'Han, Shuwen'
'Shi, Yongheng'
'Yuli, Wang'
'Zhao, Guilong'
'Xu, Weiren'

_publ_section_title
;
 1-(5-Bromo-2-chlorophenyl)-2,2-dichloro-1-(4-ethoxyphenyl)cyclopropane
;
_journal_coeditor_code CV5386
_journal_issue 3
_journal_name_full 'Acta Crystallographica Section E'
_journal_page_first o405
_journal_paper_doi 10.1107/S1600536813003735
_journal_volume 69
_journal_year 2013
_chemical_formula_iupac 'C17 H14 Br Cl3 O'
_chemical_formula_moiety 'C17 H14 Br Cl3 O'
_chemical_formula_sum 'C17 H14 Br Cl3 O'
_chemical_formula_weight 420.54
_chemical_name_systematic
;
1-(5-Bromo-2-chlorophenyl)-2,2-dichloro-1-(4-ethoxyphenyl)cyclopropane
;
_space_group_IT_number 15
_symmetry_cell_setting monoclinic
_symmetry_space_group_name_Hall '-C 2yc'
_symmetry_space_group_name_H-M 'C 1 2/c 1'
_atom_sites_solution_hydrogens geom
_atom_sites_solution_primary direct
_atom_sites_solution_secondary difmap
_audit_creation_method SHELXL-97
_cell_angle_alpha 90.00
_cell_angle_beta 98.348(8)
_cell_angle_gamma 90.00
_cell_formula_units_Z 16
_cell_length_a 27.447(13)
_cell_length_b 8.886(4)
_cell_length_c 28.861(14)
_cell_measurement_reflns_used 11664
_cell_measurement_temperature 113(2)
_cell_measurement_theta_max 28.0
_cell_measurement_theta_min 1.5
_cell_volume 6964(6)
_computing_cell_refinement 'CrystalClear (Rigaku/MSC, 2009)'
_computing_data_collection 'CrystalClear (Rigaku/MSC, 2009)'
_computing_data_reduction 'CrystalClear (Rigaku/MSC, 2009)'
_computing_molecular_graphics 'SHELXTL (Sheldrick, 2008)'
_computing_publication_material 'SHELXTL (Sheldrick, 2008)'
_computing_structure_refinement 'SHELXL97 (Sheldrick, 2008)'
_computing_structure_solution 'SHELXS97 (Sheldrick, 2008)'
_diffrn_ambient_temperature 113(2)
_diffrn_detector_area_resol_mean 14.22
_diffrn_measured_fraction_theta_full 0.998
_diffrn_measured_fraction_theta_max 0.998
_diffrn_measurement_device_type 'Rigaku Saturn724 CCD'
_diffrn_measurement_method '\w and \f scans'
_diffrn_radiation_monochromator multilayer
_diffrn_radiation_source 'rotating anode'
_diffrn_radiation_type MoK\a
_diffrn_radiation_wavelength 0.71073
_diffrn_reflns_av_R_equivalents 0.1035
_diffrn_reflns_av_sigmaI/netI 0.1034
_diffrn_reflns_limit_h_max 32
_diffrn_reflns_limit_h_min -32
_diffrn_reflns_limit_k_max 10
_diffrn_reflns_limit_k_min -10
_diffrn_reflns_limit_l_max 33
_diffrn_reflns_limit_l_min -34
_diffrn_reflns_number 26327
_diffrn_reflns_theta_full 25.02
_diffrn_reflns_theta_max 25.02
_diffrn_reflns_theta_min 1.50
_diffrn_standards_decay_% 0
_diffrn_standards_interval_count 0
_diffrn_standards_interval_time 0
_diffrn_standards_number 0
_exptl_absorpt_coefficient_mu 2.819
_exptl_absorpt_correction_T_max 0.6937
_exptl_absorpt_correction_T_min 0.6025
_exptl_absorpt_correction_type multi-scan
_exptl_absorpt_process_details '(CrystalClear; Rigaku/MSC, 2009)'
_exptl_crystal_colour Colorless
_exptl_crystal_density_diffrn 1.604
_exptl_crystal_density_method 'not measured'
_exptl_crystal_description Prism
_exptl_crystal_F_000 3360
_exptl_crystal_size_max 0.20
_exptl_crystal_size_mid 0.18
_exptl_crystal_size_min 0.14
_refine_diff_density_max 1.537
_refine_diff_density_min -0.888
_refine_ls_extinction_method none
_refine_ls_goodness_of_fit_ref 1.092
_refine_ls_hydrogen_treatment constr
_refine_ls_matrix_type full
_refine_ls_number_parameters 399
_refine_ls_number_reflns 6143
_refine_ls_number_restraints 0
_refine_ls_restrained_S_all 1.092
_refine_ls_R_factor_all 0.0811
_refine_ls_R_factor_gt 0.0674
_refine_ls_shift/su_max 0.003
_refine_ls_shift/su_mean 0.000
_refine_ls_structure_factor_coef Fsqd
_refine_ls_weighting_details 'calc w=1/[\s^2^(Fo^2^)+(0.0747P)^2^] where P=(Fo^2^+2Fc^2^)/3'
_refine_ls_weighting_scheme calc
_refine_ls_wR_factor_gt 0.1688
_refine_ls_wR_factor_ref 0.1801
_reflns_number_gt 4903
_reflns_number_total 6143
_reflns_threshold_expression I>2sigma(I)
_cod_data_source_file cv5386.cif
_cod_data_source_block I
_cod_original_cell_volume 6965(6)
_cod_original_sg_symbol_H-M 'C 2/c'
_cod_database_code 2237458
_cod_database_fobs_code 2237458

loop_
_symmetry_equiv_pos_as_xyz
'x, y, z'
'-x, y, -z+1/2'
'x+1/2, y+1/2, z'
'-x+1/2, y+1/2, -z+1/2'
'-x, -y, -z'
'x, -y, z-1/2'
'-x+1/2, -y+1/2, -z'
'x+1/2, -y+1/2, z-1/2'

loop_
_atom_site_type_symbol
_atom_site_label
_atom_site_fract_x
_atom_site_fract_y
_atom_site_fract_z
_atom_site_U_iso_or_equiv
_atom_site_adp_type
_atom_site_calc_flag
_atom_site_refinement_flags
_atom_site_occupancy
_atom_site_symmetry_multiplicity
Br Br1 0.67589(2) -0.00608(7) 0.06050(2) 0.0372(2) Uani d . 1 1
Br Br2 0.43550(2) 0.53077(7) 0.20897(2) 0.0428(2) Uani d . 1 1
Cl Cl1 0.83567(5) 0.28486(18) 0.22003(5) 0.0403(4) Uani d . 1 1
Cl Cl2 0.65376(5) 0.41196(18) 0.19345(5) 0.0439(4) Uani d . 1 1
Cl Cl3 0.67918(6) 0.70547(18) 0.15844(6) 0.0478(4) Uani d . 1 1
Cl Cl4 0.58075(5) 0.28004(17) 0.07179(5) 0.0386(4) Uani d . 1 1
Cl Cl5 0.58547(5) 0.14483(17) 0.24050(5) 0.0392(4) Uani d . 1 1
Cl Cl6 0.55111(5) -0.15899(17) 0.21433(5) 0.0427(4) Uani d . 1 1
O O1 0.85763(13) 0.7592(4) 0.03892(12) 0.0354(9) Uani d . 1 1
O O2 0.38664(14) -0.2563(5) 0.03844(13) 0.0373(10) Uani d . 1 1
C C1 0.7900(2) 0.2085(7) 0.17851(18) 0.0329(13) Uani d . 1 1
C C2 0.7932(2) 0.0558(7) 0.1666(2) 0.0361(14) Uani d . 1 1
H H2 0.8188 -0.0044 0.1828 0.043 Uiso calc R 1 1
C C3 0.7602(2) -0.0070(6) 0.1322(2) 0.0356(14) Uani d . 1 1
H H3 0.7634 -0.1093 0.1236 0.043 Uiso calc R 1 1
C C4 0.7210(2) 0.0825(6) 0.10951(18) 0.0321(13) Uani d . 1 1
C C5 0.71635(19) 0.2331(6) 0.12209(19) 0.0308(12) Uani d . 1 1
H H5 0.6896 0.2911 0.1070 0.037 Uiso calc R 1 1
C C6 0.7505(2) 0.2992(6) 0.15645(19) 0.0321(13) Uani d . 1 1
C C7 0.74841(19) 0.4669(6) 0.1662(2) 0.0322(13) Uani d . 1 1
C C8 0.7021(2) 0.5333(6) 0.1829(2) 0.0369(14) Uani d . 1 1
C C9 0.7478(2) 0.5258(7) 0.2166(2) 0.0377(14) Uani d . 1 1
H H9A 0.7494 0.4505 0.2421 0.045 Uiso calc R 1 1
H H9B 0.7651 0.6215 0.2256 0.045 Uiso calc R 1 1
C C10 0.77570(19) 0.5583(6) 0.13452(19) 0.0295(12) Uani d . 1 1
C C11 0.7582(2) 0.5712(6) 0.08606(19) 0.0321(13) Uani d . 1 1
H H11 0.7268 0.5310 0.0742 0.038 Uiso calc R 1 1
C C12 0.7856(2) 0.6408(6) 0.05556(19) 0.0328(13) Uani d . 1 1
H H12 0.7727 0.6478 0.0233 0.039 Uiso calc R 1 1
C C13 0.83215(19) 0.7009(6) 0.07179(18) 0.0277(12) Uani d . 1 1
C C14 0.8501(2) 0.6955(6) 0.12017(19) 0.0330(13) Uani d . 1 1
H H14 0.8807 0.7411 0.1321 0.040 Uiso calc R 1 1
C C15 0.82230(19) 0.6219(6) 0.15032(19) 0.0315(13) Uani d . 1 1
H H15 0.8353 0.6145 0.1826 0.038 Uiso calc R 1 1
C C16 0.9085(2) 0.8066(7) 0.0533(2) 0.0426(15) Uani d . 1 1
H H16A 0.9278 0.7234 0.0697 0.051 Uiso calc R 1 1
H H16B 0.9096 0.8936 0.0748 0.051 Uiso calc R 1 1
C C17 0.9298(3) 0.8496(8) 0.0099(2) 0.0550(18) Uani d . 1 1
H H17A 0.9298 0.7617 -0.0106 0.082 Uiso calc R 1 1
H H17B 0.9637 0.8854 0.0188 0.082 Uiso calc R 1 1
H H17C 0.9099 0.9298 -0.0067 0.082 Uiso calc R 1 1
C C18 0.54406(19) 0.3437(6) 0.11248(17) 0.0292(12) Uani d . 1 1
C C19 0.5307(2) 0.4958(7) 0.1094(2) 0.0367(14) Uani d . 1 1
H H19 0.5434 0.5598 0.0876 0.044 Uiso calc R 1 1
C C20 0.4985(2) 0.5532(7) 0.1387(2) 0.0376(14) Uani d . 1 1
H H20 0.4886 0.6558 0.1368 0.045 Uiso calc R 1 1
C C21 0.4812(2) 0.4555(6) 0.1706(2) 0.0367(14) Uani d . 1 1
C C22 0.49516(19) 0.3061(6) 0.17397(18) 0.0310(13) Uani d . 1 1
H H22 0.4828 0.2432 0.1962 0.037 Uiso calc R 1 1
C C23 0.52744(18) 0.2449(6) 0.14489(17) 0.0265(12) Uani d . 1 1
C C24 0.53880(19) 0.0807(6) 0.14758(18) 0.0293(12) Uani d . 1 1
C C25 0.5670(2) 0.0172(6) 0.1931(2) 0.0338(13) Uani d . 1 1
C C26 0.5933(2) 0.0272(7) 0.1520(2) 0.0357(14) Uani d . 1 1
H H26A 0.6000 -0.0677 0.1361 0.043 Uiso calc R 1 1
H H26B 0.6191 0.1052 0.1524 0.043 Uiso calc R 1 1
C C27 0.4984(2) -0.0153(6) 0.12023(18) 0.0263(12) Uani d . 1 1
C C28 0.50266(19) -0.0656(6) 0.07508(18) 0.0300(12) Uani d . 1 1
H H28 0.5320 -0.0454 0.0623 0.036 Uiso calc R 1 1
C C29 0.4652(2) -0.1437(6) 0.04900(19) 0.0332(13) Uani d . 1 1
H H29 0.4687 -0.1757 0.0182 0.040 Uiso calc R 1 1
C C30 0.42187(19) -0.1767(6) 0.06726(17) 0.0283(12) Uani d . 1 1
C C31 0.4166(2) -0.1279(6) 0.11244(18) 0.0297(12) Uani d . 1 1
H H31 0.3874 -0.1492 0.1252 0.036 Uiso calc R 1 1
C C32 0.45541(19) -0.0464(6) 0.13867(19) 0.0298(12) Uani d . 1 1
H H32 0.4521 -0.0125 0.1693 0.036 Uiso calc R 1 1
C C33 0.3404(2) -0.2861(7) 0.05542(19) 0.0340(13) Uani d . 1 1
H H33A 0.3243 -0.1905 0.0621 0.041 Uiso calc R 1 1
H H33B 0.3461 -0.3464 0.0845 0.041 Uiso calc R 1 1
C C34 0.3086(2) -0.3721(7) 0.0173(2) 0.0386(14) Uani d . 1 1
H H34A 0.3027 -0.3104 -0.0111 0.058 Uiso calc R 1 1
H H34B 0.2770 -0.3965 0.0276 0.058 Uiso calc R 1 1
H H34C 0.3253 -0.4654 0.0106 0.058 Uiso calc R 1 1

loop_
_atom_site_aniso_label
_atom_site_aniso_U_11
_atom_site_aniso_U_22
_atom_site_aniso_U_33
_atom_site_aniso_U_12
_atom_site_aniso_U_13
_atom_site_aniso_U_23
Br1 0.0356(4) 0.0322(4) 0.0441(4) -0.0030(3) 0.0068(3) -0.0046(3)
Br2 0.0407(4) 0.0353(4) 0.0537(4) 0.0065(3) 0.0111(3) -0.0098(3)
Cl1 0.0385(8) 0.0353(9) 0.0449(9) 0.0014(6) -0.0016(6) -0.0038(6)
Cl2 0.0396(8) 0.0374(9) 0.0579(10) -0.0057(7) 0.0182(7) -0.0038(7)
Cl3 0.0488(9) 0.0329(9) 0.0652(10) 0.0102(7) 0.0195(7) 0.0036(7)
Cl4 0.0384(8) 0.0356(9) 0.0433(8) 0.0013(6) 0.0107(6) -0.0006(6)
Cl5 0.0407(8) 0.0373(9) 0.0379(8) -0.0026(6) -0.0002(6) 0.0011(6)
Cl6 0.0409(8) 0.0288(8) 0.0557(9) -0.0014(6) -0.0019(7) 0.0141(7)
O1 0.035(2) 0.034(2) 0.036(2) -0.0050(18) 0.0020(17) 0.0074(17)
O2 0.035(2) 0.041(3) 0.037(2) -0.0066(18) 0.0090(17) -0.0073(18)
C1 0.031(3) 0.035(4) 0.031(3) -0.005(3) 0.001(2) 0.003(2)
C2 0.030(3) 0.028(3) 0.049(4) 0.006(3) 0.005(3) 0.002(3)
C3 0.037(3) 0.026(3) 0.048(4) 0.007(3) 0.017(3) 0.003(3)
C4 0.034(3) 0.025(3) 0.039(3) -0.002(2) 0.010(2) 0.000(2)
C5 0.027(3) 0.025(3) 0.042(3) 0.000(2) 0.011(2) 0.003(2)
C6 0.035(3) 0.027(3) 0.037(3) 0.001(2) 0.013(2) 0.004(2)
C7 0.026(3) 0.024(3) 0.048(4) -0.003(2) 0.012(2) -0.002(2)
C8 0.042(3) 0.020(3) 0.052(4) -0.004(3) 0.017(3) -0.005(3)
C9 0.039(3) 0.031(4) 0.044(4) -0.006(3) 0.012(3) -0.005(3)
C10 0.026(3) 0.024(3) 0.039(3) 0.001(2) 0.008(2) -0.005(2)
C11 0.031(3) 0.026(3) 0.038(3) 0.001(2) 0.000(2) -0.003(2)
C12 0.036(3) 0.027(3) 0.034(3) 0.002(2) 0.001(2) -0.003(2)
C13 0.033(3) 0.020(3) 0.029(3) 0.004(2) 0.005(2) -0.002(2)
C14 0.034(3) 0.025(3) 0.040(3) 0.001(3) 0.004(2) -0.001(2)
C15 0.030(3) 0.030(3) 0.034(3) 0.008(2) 0.003(2) 0.002(2)
C16 0.032(3) 0.045(4) 0.052(4) -0.004(3) 0.010(3) 0.005(3)
C17 0.059(4) 0.051(5) 0.061(4) 0.001(4) 0.026(3) 0.005(3)
C18 0.031(3) 0.028(3) 0.028(3) -0.005(2) 0.002(2) -0.003(2)
C19 0.039(3) 0.034(4) 0.037(3) 0.001(3) 0.004(3) 0.008(3)
C20 0.046(4) 0.021(3) 0.043(4) 0.002(3) -0.002(3) -0.001(3)
C21 0.040(3) 0.024(3) 0.043(3) 0.006(3) -0.002(3) -0.010(3)
C22 0.034(3) 0.021(3) 0.034(3) 0.006(2) -0.007(2) 0.000(2)
C23 0.021(3) 0.025(3) 0.031(3) 0.000(2) -0.003(2) -0.003(2)
C24 0.026(3) 0.022(3) 0.038(3) 0.002(2) -0.001(2) 0.002(2)
C25 0.028(3) 0.024(3) 0.048(4) -0.004(2) 0.002(3) 0.005(3)
C26 0.028(3) 0.033(4) 0.047(4) 0.005(3) 0.009(3) -0.003(3)
C27 0.031(3) 0.014(3) 0.034(3) 0.001(2) 0.002(2) 0.001(2)
C28 0.026(3) 0.031(3) 0.033(3) 0.000(2) 0.005(2) -0.001(2)
C29 0.035(3) 0.033(3) 0.033(3) 0.002(3) 0.009(2) -0.001(2)
C30 0.034(3) 0.018(3) 0.032(3) 0.001(2) 0.000(2) 0.003(2)
C31 0.033(3) 0.020(3) 0.037(3) 0.001(2) 0.007(2) 0.002(2)
C32 0.034(3) 0.021(3) 0.034(3) 0.002(2) 0.002(2) -0.001(2)
C33 0.033(3) 0.031(3) 0.039(3) -0.002(3) 0.006(2) -0.001(2)
C34 0.034(3) 0.030(4) 0.053(4) -0.001(3) 0.011(3) 0.001(3)

loop_
_atom_type_symbol
_atom_type_description
_atom_type_scat_dispersion_real
_atom_type_scat_dispersion_imag
_atom_type_scat_source
C C 0.0033 0.0016 'International Tables Vol C Tables 4.2.6.8 and 6.1.1.4'
H H 0.0000 0.0000 'International Tables Vol C Tables 4.2.6.8 and 6.1.1.4'
O O 0.0106 0.0060 'International Tables Vol C Tables 4.2.6.8 and 6.1.1.4'
Cl Cl 0.1484 0.1585 'International Tables Vol C Tables 4.2.6.8 and 6.1.1.4'
Br Br -0.2901 2.4595 'International Tables Vol C Tables 4.2.6.8 and 6.1.1.4'

loop_
_geom_angle_atom_site_label_1
_geom_angle_atom_site_label_2
_geom_angle_atom_site_label_3
_geom_angle
C13 O1 C16 118.7(4)
C30 O2 C33 117.5(4)
C2 C1 C6 120.5(5)
C2 C1 Cl1 118.6(4)
C6 C1 Cl1 120.8(5)
C3 C2 C1 121.0(5)
C3 C2 H2 119.5
C1 C2 H2 119.5
C2 C3 C4 119.1(5)
C2 C3 H3 120.5
C4 C3 H3 120.5
C5 C4 C3 120.5(5)
C5 C4 Br1 120.9(4)
C3 C4 Br1 118.5(4)
C6 C5 C4 120.8(5)
C6 C5 H5 119.6
C4 C5 H5 119.6
C5 C6 C1 118.0(5)
C5 C6 C7 120.5(5)
C1 C6 C7 121.2(5)
C10 C7 C6 112.4(5)
C10 C7 C8 119.4(5)
C6 C7 C8 119.2(5)
C10 C7 C9 117.7(5)
C6 C7 C9 120.8(5)
C8 C7 C9 56.9(4)
C9 C8 C7 61.8(4)
C9 C8 Cl3 121.6(4)
C7 C8 Cl3 118.0(4)
C9 C8 Cl2 116.5(4)
C7 C8 Cl2 119.6(4)
Cl3 C8 Cl2 111.4(3)
C8 C9 C7 61.3(4)
C8 C9 H9A 117.6
C7 C9 H9A 117.6
C8 C9 H9B 117.6
C7 C9 H9B 117.6
H9A C9 H9B 114.7
C15 C10 C11 116.6(5)
C15 C10 C7 121.8(5)
C11 C10 C7 121.2(5)
C12 C11 C10 121.8(5)
C12 C11 H11 119.1
C10 C11 H11 119.1
C11 C12 C13 120.7(5)
C11 C12 H12 119.6
C13 C12 H12 119.6
O1 C13 C12 116.6(5)
O1 C13 C14 124.2(5)
C12 C13 C14 119.2(5)
C15 C14 C13 119.1(5)
C15 C14 H14 120.4
C13 C14 H14 120.4
C14 C15 C10 122.4(5)
C14 C15 H15 118.8
C10 C15 H15 118.8
O1 C16 C17 108.0(5)
O1 C16 H16A 110.1
C17 C16 H16A 110.1
O1 C16 H16B 110.1
C17 C16 H16B 110.1
H16A C16 H16B 108.4
C16 C17 H17A 109.5
C16 C17 H17B 109.5
H17A C17 H17B 109.5
C16 C17 H17C 109.5
H17A C17 H17C 109.5
H17B C17 H17C 109.5
C19 C18 C23 122.6(5)
C19 C18 Cl4 116.1(4)
C23 C18 Cl4 121.3(4)
C18 C19 C20 119.6(5)
C18 C19 H19 120.2
C20 C19 H19 120.2
C21 C20 C19 118.3(5)
C21 C20 H20 120.8
C19 C20 H20 120.8
C22 C21 C20 121.8(6)
C22 C21 Br2 119.5(5)
C20 C21 Br2 118.6(4)
C21 C22 C23 121.2(5)
C21 C22 H22 119.4
C23 C22 H22 119.4
C18 C23 C22 116.5(5)
C18 C23 C24 124.0(5)
C22 C23 C24 119.3(5)
C23 C24 C27 112.9(4)
C23 C24 C25 118.8(4)
C27 C24 C25 118.4(5)
C23 C24 C26 119.6(5)
C27 C24 C26 119.3(5)
C25 C24 C26 57.2(3)
C26 C25 C24 62.2(4)
C26 C25 Cl6 120.5(4)
C24 C25 Cl6 120.5(4)
C26 C25 Cl5 117.2(4)
C24 C25 Cl5 118.2(4)
Cl6 C25 Cl5 110.7(3)
C25 C26 C24 60.6(4)
C25 C26 H26A 117.7
C24 C26 H26A 117.7
C25 C26 H26B 117.7
C24 C26 H26B 117.7
H26A C26 H26B 114.8
C32 C27 C28 118.9(5)
C32 C27 C24 120.5(5)
C28 C27 C24 120.5(5)
C29 C28 C27 121.0(5)
C29 C28 H28 119.5
C27 C28 H28 119.5
C28 C29 C30 120.6(5)
C28 C29 H29 119.7
C30 C29 H29 119.7
O2 C30 C29 116.2(5)
O2 C30 C31 124.3(5)
C29 C30 C31 119.6(5)
C30 C31 C32 119.0(5)
C30 C31 H31 120.5
C32 C31 H31 120.5
C27 C32 C31 120.8(5)
C27 C32 H32 119.6
C31 C32 H32 119.6
O2 C33 C34 106.8(4)
O2 C33 H33A 110.4
C34 C33 H33A 110.4
O2 C33 H33B 110.4
C34 C33 H33B 110.4
H33A C33 H33B 108.6
C33 C34 H34A 109.5
C33 C34 H34B 109.5
H34A C34 H34B 109.5
C33 C34 H34C 109.5
H34A C34 H34C 109.5
H34B C34 H34C 109.5

loop_
_geom_bond_atom_site_label_1
_geom_bond_atom_site_label_2
_geom_bond_distance
Br1 C4 1.908(5)
Br2 C21 1.912(6)
Cl1 C1 1.742(5)
Cl2 C8 1.770(6)
Cl3 C8 1.763(6)
Cl4 C18 1.748(6)
Cl5 C25 1.793(6)
Cl6 C25 1.759(6)
O1 C13 1.360(6)
O1 C16 1.459(6)
O2 C30 1.376(6)
O2 C33 1.449(6)
C1 C2 1.405(8)
C1 C6 1.425(8)
C2 C3 1.363(8)
C2 H2 0.9500
C3 C4 1.421(8)
C3 H3 0.9500
C4 C5 1.398(7)
C5 C6 1.391(8)
C5 H5 0.9500
C6 C7 1.519(7)
C7 C10 1.503(7)
C7 C8 1.541(8)
C7 C9 1.548(8)
C8 C9 1.473(8)
C9 H9A 0.9900
C9 H9B 0.9900
C10 C15 1.412(7)
C10 C11 1.416(7)
C11 C12 1.384(8)
C11 H11 0.9500
C12 C13 1.401(7)
C12 H12 0.9500
C13 C14 1.413(7)
C14 C15 1.400(8)
C14 H14 0.9500
C15 H15 0.9500
C16 C17 1.505(8)
C16 H16A 0.9900
C16 H16B 0.9900
C17 H17A 0.9800
C17 H17B 0.9800
C17 H17C 0.9800
C18 C19 1.400(8)
C18 C23 1.406(7)
C19 C20 1.406(8)
C19 H19 0.9500
C20 C21 1.397(9)
C20 H20 0.9500
C21 C22 1.382(7)
C22 C23 1.415(7)
C22 H22 0.9500
C23 C24 1.491(7)
C24 C27 1.526(7)
C24 C25 1.532(8)
C24 C26 1.557(7)
C25 C26 1.479(8)
C26 H26A 0.9900
C26 H26B 0.9900
C27 C32 1.390(7)
C27 C28 1.399(7)
C28 C29 1.372(7)
C28 H28 0.9500
C29 C30 1.400(7)
C29 H29 0.9500
C30 C31 1.402(7)
C31 C32 1.413(7)
C31 H31 0.9500
C32 H32 0.9500
C33 C34 1.511(8)
C33 H33A 0.9900
C33 H33B 0.9900
C34 H34A 0.9800
C34 H34B 0.9800
C34 H34C 0.9800

loop_
_geom_hbond_atom_site_label_D
_geom_hbond_atom_site_label_H
_geom_hbond_atom_site_label_A
_geom_hbond_site_symmetry_A
_geom_hbond_distance_DH
_geom_hbond_distance_HA
_geom_hbond_distance_DA
_geom_hbond_angle_DHA
_geom_hbond_publ_flag
C3 H3 Cg1 1_545 0.95 2.66 3.665(3) 161 yes
C20 H20 Cg2 1_565 0.95 2.60 3.480(9) 155 yes

loop_
_geom_torsion_atom_site_label_1
_geom_torsion_atom_site_label_2
_geom_torsion_atom_site_label_3
_geom_torsion_atom_site_label_4
_geom_torsion
C6 C1 C2 C3 3.2(9)
Cl1 C1 C2 C3 -175.8(5)
C1 C2 C3 C4 -2.4(9)
C2 C3 C4 C5 0.2(8)
C2 C3 C4 Br1 178.6(4)
C3 C4 C5 C6 1.1(8)
Br1 C4 C5 C6 -177.2(4)
C4 C5 C6 C1 -0.3(8)
C4 C5 C6 C7 173.4(5)
C2 C1 C6 C5 -1.8(8)
Cl1 C1 C6 C5 177.2(4)
C2 C1 C6 C7 -175.5(5)
Cl1 C1 C6 C7 3.6(7)
C5 C6 C7 C10 -85.9(6)
C1 C6 C7 C10 87.5(6)
C5 C6 C7 C8 61.1(7)
C1 C6 C7 C8 -125.4(6)
C5 C6 C7 C9 127.9(6)
C1 C6 C7 C9 -58.7(7)
C10 C7 C8 C9 -105.7(6)
C6 C7 C8 C9 109.6(6)
C10 C7 C8 Cl3 7.2(7)
C6 C7 C8 Cl3 -137.5(5)
C9 C7 C8 Cl3 112.9(5)
C10 C7 C8 Cl2 148.2(4)
C6 C7 C8 Cl2 3.5(7)
C9 C7 C8 Cl2 -106.2(5)
Cl3 C8 C9 C7 -107.2(5)
Cl2 C8 C9 C7 111.0(5)
C10 C7 C9 C8 108.6(5)
C6 C7 C9 C8 -106.9(6)
C6 C7 C10 C15 -104.4(6)
C8 C7 C10 C15 108.6(6)
C9 C7 C10 C15 42.9(7)
C6 C7 C10 C11 68.8(7)
C8 C7 C10 C11 -78.1(7)
C9 C7 C10 C11 -143.8(5)
C15 C10 C11 C12 0.8(8)
C7 C10 C11 C12 -172.7(5)
C10 C11 C12 C13 0.2(8)
C16 O1 C13 C12 -172.7(5)
C16 O1 C13 C14 6.1(8)
C11 C12 C13 O1 176.2(5)
C11 C12 C13 C14 -2.6(8)
O1 C13 C14 C15 -174.9(5)
C12 C13 C14 C15 3.9(8)
C13 C14 C15 C10 -2.9(8)
C11 C10 C15 C14 0.5(8)
C7 C10 C15 C14 174.0(5)
C13 O1 C16 C17 173.7(5)
C23 C18 C19 C20 -1.7(8)
Cl4 C18 C19 C20 175.6(4)
C18 C19 C20 C21 0.8(8)
C19 C20 C21 C22 0.2(8)
C19 C20 C21 Br2 -177.8(4)
C20 C21 C22 C23 -0.4(8)
Br2 C21 C22 C23 177.6(4)
C19 C18 C23 C22 1.5(7)
Cl4 C18 C23 C22 -175.7(4)
C19 C18 C23 C24 176.8(5)
Cl4 C18 C23 C24 -0.4(7)
C21 C22 C23 C18 -0.4(7)
C21 C22 C23 C24 -176.0(5)
C18 C23 C24 C27 -95.2(6)
C22 C23 C24 C27 80.0(6)
C18 C23 C24 C25 119.6(6)
C22 C23 C24 C25 -65.2(6)
C18 C23 C24 C26 53.1(7)
C22 C23 C24 C26 -131.7(5)
C23 C24 C25 C26 -108.5(6)
C27 C24 C25 C26 108.2(6)
C23 C24 C25 Cl6 140.7(4)
C27 C24 C25 Cl6 -2.6(7)
C26 C24 C25 Cl6 -110.9(5)
C23 C24 C25 Cl5 -0.8(7)
C27 C24 C25 Cl5 -144.1(4)
C26 C24 C25 Cl5 107.7(5)
Cl6 C25 C26 C24 110.8(5)
Cl5 C25 C26 C24 -109.3(5)
C23 C24 C26 C25 107.0(5)
C27 C24 C26 C25 -106.7(5)
C23 C24 C27 C32 -78.0(6)
C25 C24 C27 C32 67.4(7)
C26 C24 C27 C32 133.6(5)
C23 C24 C27 C28 98.1(6)
C25 C24 C27 C28 -116.6(6)
C26 C24 C27 C28 -50.3(7)
C32 C27 C28 C29 0.4(8)
C24 C27 C28 C29 -175.7(5)
C27 C28 C29 C30 -0.8(8)
C33 O2 C30 C29 -177.1(5)
C33 O2 C30 C31 2.5(7)
C28 C29 C30 O2 -179.6(5)
C28 C29 C30 C31 0.7(8)
O2 C30 C31 C32 -179.8(5)
C29 C30 C31 C32 -0.2(8)
C28 C27 C32 C31 0.2(8)
C24 C27 C32 C31 176.3(5)
C30 C31 C32 C27 -0.3(8)
C30 O2 C33 C34 179.3(4)
